data_7243460
loop_
_publ_author_name
'Sendh, Jagajiban'
'Singh, Munendra Pal'
'Baruah, Jubaraj B.'

_publ_section_title
;
 5-[(Pyren-9-ylmethyl)amino]isophthalic acid with nitrogen containing
 heterocycles: stacking, N--H&#x22EF;\p interactions and photoluminescence
;
_journal_issue 39
_journal_name_full CrystEngComm
_journal_page_first 6952
_journal_page_last 6966
_journal_paper_doi 10.1039/D1CE01099A
_journal_volume 23
_journal_year 2021
_chemical_formula_sum 'C33 H29 N5 O9'
_chemical_formula_weight 639.61
_space_group_crystal_system triclinic
_space_group_IT_number 2
_space_group_name_Hall '-P 1'
_space_group_name_H-M_alt 'P -1'
_atom_sites_solution_hydrogens mixed
_audit_creation_method SHELXL-2014/7
_audit_update_record
;
2021-01-30 deposited with the CCDC.	2021-09-01 downloaded from the CCDC.
;
_cell_angle_alpha 94.647(7)
_cell_angle_beta 98.852(7)
_cell_angle_gamma 98.195(8)
_cell_formula_units_Z 2
_cell_length_a 7.1375(7)
_cell_length_b 12.3754(11)
_cell_length_c 19.2140(16)
_cell_measurement_reflns_used 1254
_cell_measurement_temperature 296(2)
_cell_measurement_theta_max 20.4930
_cell_measurement_theta_min 2.8740
_cell_volume 1650.6(3)
_computing_structure_refinement 'SHELXL-2014/7 (Sheldrick, 2014)'
_diffrn_ambient_temperature 296(2)
_diffrn_measured_fraction_theta_full 0.997
_diffrn_measured_fraction_theta_max 0.997
_diffrn_measurement_device_type 'CCD area detector'
_diffrn_measurement_method 'phi and omega scans'
_diffrn_radiation_type MoK\a
_diffrn_radiation_wavelength 0.71073
_diffrn_reflns_av_R_equivalents 0.0558
_diffrn_reflns_av_unetI/netI 0.1339
_diffrn_reflns_Laue_measured_fraction_full 0.997
_diffrn_reflns_Laue_measured_fraction_max 0.997
_diffrn_reflns_limit_h_max 8
_diffrn_reflns_limit_h_min -8
_diffrn_reflns_limit_k_max 14
_diffrn_reflns_limit_k_min -11
_diffrn_reflns_limit_l_max 22
_diffrn_reflns_limit_l_min -22
_diffrn_reflns_number 10766
_diffrn_reflns_point_group_measured_fraction_full 0.997
_diffrn_reflns_point_group_measured_fraction_max 0.997
_diffrn_reflns_theta_full 25.048
_diffrn_reflns_theta_max 25.048
_diffrn_reflns_theta_min 2.157
_exptl_absorpt_coefficient_mu 0.095
_exptl_absorpt_correction_T_max 1.00000
_exptl_absorpt_correction_T_min 0.68117
_exptl_absorpt_correction_type multi-scan
_exptl_absorpt_process_details multi-scan
_exptl_crystal_colour yellow
_exptl_crystal_density_diffrn 1.287
_exptl_crystal_description plate
_exptl_crystal_F_000 668
_exptl_crystal_size_max 0.32
_exptl_crystal_size_mid 0.24
_exptl_crystal_size_min 0.14
_refine_diff_density_max 0.990
_refine_diff_density_min -0.428
_refine_diff_density_rms 0.109
_refine_ls_extinction_method none
_refine_ls_goodness_of_fit_ref 1.069
_refine_ls_hydrogen_treatment mixed
_refine_ls_matrix_type full
_refine_ls_number_parameters 436
_refine_ls_number_reflns 5816
_refine_ls_number_restraints 0
_refine_ls_restrained_S_all 1.069
_refine_ls_R_factor_all 0.2393
_refine_ls_R_factor_gt 0.1364
_refine_ls_shift/su_max 0.000
_refine_ls_shift/su_mean 0.000
_refine_ls_structure_factor_coef Fsqd
_refine_ls_weighting_details 'w=1/[\s^2^(Fo^2^)+15.0000P] where P=(Fo^2^+2Fc^2^)/3'
_refine_ls_weighting_scheme calc
_refine_ls_wR_factor_gt 0.2830
_refine_ls_wR_factor_ref 0.3282
_reflns_Friedel_coverage 0.000
_reflns_number_gt 2350
_reflns_number_total 5816
_reflns_threshold_expression 'I > 2\s(I)'
_cod_data_source_file d1ce01099a2.cif
_cod_data_source_block H2LCAFFIENE
_cod_depositor_comments 'Adding full bibliography for 7243455--7243460.cif.'
_cod_database_code 7243460
_shelx_shelxl_version_number 2014/7
_shelx_space_group_comment
;
The symmetry employed for this shelxl refinement is uniquely defined
by the following loop, which should always be used as a source of
symmetry information in preference to the above space-group names.
They are only intended as comments.
;

loop_
_space_group_symop_operation_xyz
'x, y, z'
'-x, -y, -z'

loop_
_atom_site_label
_atom_site_type_symbol
_atom_site_fract_x
_atom_site_fract_y
_atom_site_fract_z
_atom_site_U_iso_or_equiv
_atom_site_adp_type
_atom_site_occupancy
_atom_site_site_symmetry_order
_atom_site_calc_flag
_atom_site_refinement_flags_posn
_atom_site_refinement_flags_adp
_atom_site_refinement_flags_occupancy
_atom_site_disorder_assembly
_atom_site_disorder_group
O2 O 1.3954(10) 0.6033(5) 0.5255(4) 0.064(2) Uani 1 1 d . . . . .
O1 O 1.2827(10) 0.4758(5) 0.4353(4) 0.0624(19) Uani 1 1 d . . . . .
H1A H 1.3824 0.4531 0.4498 0.094 Uiso 1 1 calc R U . . .
O3 O 0.4834(12) 0.5987(7) 0.3119(4) 0.076(2) Uani 1 1 d . . . . .
H3 H 0.4422 0.5969 0.3494 0.114 Uiso 1 1 calc R U . . .
O6 O 1.0206(12) 0.3078(6) 0.1558(4) 0.078(2) Uani 1 1 d . . . . .
O5 O 0.8613(12) -0.0614(6) 0.0951(4) 0.079(2) Uani 1 1 d . . . . .
N5 N 0.9508(12) 0.2036(7) 0.2435(4) 0.055(2) Uani 1 1 d . . . . .
N2 N 0.9410(12) 0.1243(7) 0.1259(4) 0.053(2) Uani 1 1 d . . . . .
N4 N 0.8785(12) 0.0782(8) 0.3283(4) 0.060(2) Uani 1 1 d . . . . .
O4 O 0.6828(13) 0.4950(7) 0.2752(4) 0.096(3) Uani 1 1 d . . . . .
N3 N 0.8235(13) -0.0782(7) 0.2503(5) 0.066(2) Uani 1 1 d . . . . .
N1 N 0.8612(13) 0.8314(8) 0.5301(5) 0.064(3) Uani 1 1 d . . . . .
C2 C 1.0925(13) 0.6110(7) 0.4572(4) 0.042(2) Uani 1 1 d . . . . .
C4 C 0.8914(13) 0.7450(7) 0.4866(4) 0.045(2) Uani 1 1 d . . . . .
C30 C 0.8723(13) 0.0110(8) 0.2146(5) 0.048(2) Uani 1 1 d . . . . .
C5 C 0.7579(14) 0.6996(7) 0.4259(5) 0.048(2) Uani 1 1 d . . . . .
H5 H 0.6444 0.7280 0.4150 0.058 Uiso 1 1 calc R U . . .
C1 C 1.2714(14) 0.5646(7) 0.4749(5) 0.046(2) Uani 1 1 d . . . . .
C7 C 0.9624(14) 0.5691(7) 0.3974(5) 0.051(2) Uani 1 1 d . . . . .
H7 H 0.9870 0.5119 0.3674 0.061 Uiso 1 1 calc R U . . .
C15 C 0.6385(12) 0.9224(7) 0.6468(5) 0.044(2) Uani 1 1 d . . . . .
C6 C 0.7943(15) 0.6128(7) 0.3820(5) 0.049(2) Uani 1 1 d . . . . .
C3 C 1.0587(13) 0.6977(7) 0.5004(4) 0.043(2) Uani 1 1 d . . . . .
H3A H 1.1498 0.7259 0.5400 0.052 Uiso 1 1 calc R U . . .
O7 O 0.2290(13) 0.5185(9) 0.2014(5) 0.103(3) Uani 1 1 d G . . . .
H7B H 0.2886 0.5365 0.1680 0.155 Uiso 1 1 d G U . . .
H7A H 0.3161 0.5257 0.2378 0.155 Uiso 1 1 d G U . . .
C14 C 0.6531(12) 0.9986(8) 0.7056(5) 0.047(2) Uani 1 1 d . . . . .
C10 C 0.6864(13) 0.9602(8) 0.5829(5) 0.050(2) Uani 1 1 d . . . . .
C29 C 0.9013(13) 0.1012(8) 0.2618(5) 0.050(2) Uani 1 1 d . . . . .
C31 C 0.8883(14) 0.0154(9) 0.1416(6) 0.058(3) Uani 1 1 d . . . . .
C23 C 0.6150(13) 0.9611(9) 0.7709(5) 0.055(3) Uani 1 1 d . . . . .
C13 C 0.7027(14) 1.1117(8) 0.7020(6) 0.058(3) Uani 1 1 d . . . . .
C27 C 0.9740(15) 0.2173(8) 0.1746(5) 0.057(3) Uani 1 1 d . . . . .
C8 C 0.6515(17) 0.5645(8) 0.3190(5) 0.060(3) Uani 1 1 d . . . . .
C16 C 0.5841(14) 0.8075(8) 0.6537(6) 0.059(3) Uani 1 1 d . . . . .
H16 H 0.5737 0.7562 0.6146 0.071 Uiso 1 1 calc R U . . .
C11 C 0.7352(14) 1.0721(8) 0.5801(5) 0.057(3) Uani 1 1 d . . . . .
H11 H 0.7638 1.0972 0.5380 0.068 Uiso 1 1 calc R U . . .
C12 C 0.7425(15) 1.1476(8) 0.6382(6) 0.066(3) Uani 1 1 d . . . . .
H12 H 0.7740 1.2223 0.6346 0.080 Uiso 1 1 calc R U . . .
C9 C 0.6880(15) 0.8789(9) 0.5195(5) 0.060(3) Uani 1 1 d . . . . .
H9A H 0.5773 0.8216 0.5138 0.072 Uiso 1 1 calc R U . . .
H9B H 0.6812 0.9160 0.4768 0.072 Uiso 1 1 calc R U . . .
C25 C 0.7194(16) 1.1859(9) 0.7651(7) 0.073(3) Uani 1 1 d . . . . .
H25 H 0.7552 1.2608 0.7635 0.088 Uiso 1 1 calc R U . . .
C32 C 0.8308(16) -0.0329(11) 0.3175(6) 0.076(3) Uani 1 1 d . . . . .
H32 H 0.8047 -0.0750 0.3538 0.091 Uiso 1 1 calc R U . . .
C18 C 0.5631(15) 0.8463(11) 0.7754(6) 0.066(3) Uani 1 1 d . . . . .
C17 C 0.5481(16) 0.7727(10) 0.7158(7) 0.071(3) Uani 1 1 d . . . . .
H17 H 0.5127 0.6981 0.7186 0.086 Uiso 1 1 calc R U . . .
C22 C 0.6304(16) 1.0349(12) 0.8330(6) 0.074(4) Uani 1 1 d . . . . .
C28 C 0.9758(16) 0.2996(8) 0.2958(5) 0.072(3) Uani 1 1 d . . . . .
H28A H 0.9488 0.2763 0.3402 0.108 Uiso 1 1 calc R U . . .
H28B H 0.8893 0.3484 0.2796 0.108 Uiso 1 1 calc R U . . .
H28C H 1.1057 0.3369 0.3020 0.108 Uiso 1 1 calc R U . . .
C26 C 0.9598(18) 0.1394(9) 0.0531(5) 0.077(3) Uani 1 1 d . . . . .
H26A H 0.8998 0.2006 0.0389 0.115 Uiso 1 1 calc R U . . .
H26B H 0.8987 0.0742 0.0229 0.115 Uiso 1 1 calc R U . . .
H26C H 1.0934 0.1532 0.0491 0.115 Uiso 1 1 calc R U . . .
C33 C 0.7845(17) -0.1906(9) 0.2271(7) 0.089(4) Uani 1 1 d . . . . .
H33A H 0.7739 -0.2008 0.1765 0.134 Uiso 1 1 calc R U . . .
H33B H 0.6661 -0.2221 0.2405 0.134 Uiso 1 1 calc R U . . .
H33C H 0.8869 -0.2260 0.2485 0.134 Uiso 1 1 calc R U . . .
C24 C 0.6848(16) 1.1496(13) 0.8248(7) 0.089(5) Uani 1 1 d . . . . .
H24 H 0.6959 1.2005 0.8641 0.107 Uiso 1 1 calc R U . . .
C21 C 0.5918(19) 0.9970(17) 0.8952(7) 0.104(6) Uani 1 1 d . . . . .
H21 H 0.6001 1.0463 0.9351 0.124 Uiso 1 1 calc R U . . .
C20 C 0.542(2) 0.8887(18) 0.8988(9) 0.115(6) Uani 1 1 d . . . . .
H20 H 0.5167 0.8651 0.9417 0.138 Uiso 1 1 calc R U . . .
C19 C 0.5262(18) 0.8105(14) 0.8408(8) 0.095(5) Uani 1 1 d . . . . .
H19 H 0.4923 0.7362 0.8450 0.114 Uiso 1 1 calc R U . . .
O8 O 0.413(3) 0.5823(9) 0.0902(7) 0.293(13) Uani 1 1 d G . . . .
O9 O 0.701(3) 0.5954(16) 0.0672(10) 0.312(12) Uani 1 1 d G . . . .
H1 H 0.945(12) 0.852(7) 0.567(4) 0.04(3) Uiso 1 1 d . . . . .

loop_
_atom_site_aniso_label
_atom_site_aniso_U_11
_atom_site_aniso_U_22
_atom_site_aniso_U_33
_atom_site_aniso_U_23
_atom_site_aniso_U_13
_atom_site_aniso_U_12
O2 0.060(5) 0.055(4) 0.068(5) -0.020(4) -0.008(4) 0.016(4)
O1 0.070(5) 0.044(4) 0.067(4) -0.018(3) -0.002(4) 0.017(4)
O3 0.074(6) 0.071(5) 0.075(5) -0.011(4) -0.010(4) 0.019(5)
O6 0.107(7) 0.050(5) 0.070(5) 0.005(4) 0.006(4) 0.006(4)
O5 0.097(6) 0.058(5) 0.072(5) -0.024(4) 0.015(4) 0.001(4)
N5 0.062(6) 0.046(5) 0.053(5) -0.006(4) 0.001(4) 0.008(4)
N2 0.060(6) 0.048(5) 0.048(5) -0.001(4) 0.010(4) 0.005(4)
N4 0.057(6) 0.070(6) 0.054(5) 0.004(4) 0.014(4) 0.013(5)
O4 0.121(8) 0.074(6) 0.077(5) -0.037(5) -0.031(5) 0.039(5)
N3 0.061(6) 0.050(6) 0.083(7) 0.001(5) 0.010(5) 0.005(4)
N1 0.056(6) 0.077(7) 0.051(5) -0.025(5) -0.008(5) 0.027(5)
C2 0.046(6) 0.036(5) 0.045(5) 0.003(4) 0.008(4) 0.009(4)
C4 0.050(6) 0.046(6) 0.038(5) -0.004(4) 0.004(4) 0.005(5)
C30 0.040(6) 0.046(6) 0.056(6) 0.001(5) 0.006(4) 0.006(4)
C5 0.057(6) 0.041(5) 0.047(5) 0.002(4) 0.006(5) 0.014(5)
C1 0.055(6) 0.035(5) 0.047(5) -0.005(4) 0.009(5) 0.004(4)
C7 0.071(7) 0.034(5) 0.047(5) -0.004(4) 0.003(5) 0.016(5)
C15 0.035(5) 0.038(5) 0.058(6) -0.003(4) 0.005(4) 0.007(4)
C6 0.068(7) 0.030(5) 0.044(5) 0.000(4) 0.002(5) -0.002(5)
C3 0.047(6) 0.044(5) 0.037(5) 0.000(4) 0.002(4) 0.009(4)
O7 0.103(7) 0.078(6) 0.102(7) -0.004(6) -0.033(6) -0.010(5)
C14 0.034(5) 0.052(6) 0.054(6) -0.007(5) 0.008(4) 0.015(4)
C10 0.048(6) 0.048(6) 0.054(6) 0.000(5) 0.007(5) 0.019(5)
C29 0.041(6) 0.057(7) 0.050(6) -0.004(5) -0.001(5) 0.013(5)
C31 0.044(6) 0.056(7) 0.069(7) -0.009(5) 0.003(5) 0.012(5)
C23 0.032(6) 0.079(8) 0.055(6) -0.004(5) 0.002(5) 0.018(5)
C13 0.044(6) 0.043(6) 0.082(8) -0.013(5) 0.003(5) 0.010(5)
C27 0.067(7) 0.040(6) 0.060(7) 0.001(5) -0.002(5) 0.006(5)
C8 0.078(8) 0.039(6) 0.056(6) 0.002(5) -0.007(6) 0.007(5)
C16 0.054(7) 0.043(6) 0.075(7) -0.011(5) 0.002(5) 0.011(5)
C11 0.053(7) 0.057(7) 0.067(7) 0.014(5) 0.011(5) 0.022(5)
C12 0.061(7) 0.039(6) 0.098(9) 0.003(6) 0.009(6) 0.011(5)
C9 0.058(7) 0.077(8) 0.047(6) -0.003(5) 0.002(5) 0.033(6)
C25 0.069(8) 0.049(7) 0.091(9) -0.030(6) -0.002(7) 0.013(6)
C32 0.060(8) 0.102(11) 0.064(8) 0.010(7) 0.011(6) 0.006(7)
C18 0.048(7) 0.092(9) 0.064(7) 0.017(7) 0.013(5) 0.022(6)
C17 0.066(8) 0.066(8) 0.093(9) 0.036(7) 0.026(7) 0.016(6)
C22 0.044(7) 0.107(11) 0.068(8) -0.022(7) 0.009(6) 0.018(7)
C28 0.079(8) 0.057(7) 0.072(7) -0.027(6) 0.002(6) 0.016(6)
C26 0.098(10) 0.072(8) 0.053(7) -0.004(6) 0.010(6) 0.002(7)
C33 0.069(9) 0.059(8) 0.134(12) 0.002(8) 0.005(8) 0.004(6)
C24 0.045(7) 0.123(13) 0.088(10) -0.049(9) -0.004(7) 0.027(8)
C21 0.069(10) 0.198(19) 0.047(8) -0.005(10) 0.013(6) 0.037(11)
C20 0.090(12) 0.19(2) 0.077(11) 0.047(13) 0.027(9) 0.035(13)
C19 0.066(9) 0.143(14) 0.092(10) 0.062(10) 0.028(8) 0.026(9)
O8 0.63(4) 0.080(9) 0.157(12) -0.041(8) 0.209(18) -0.095(14)
O9 0.35(3) 0.27(2) 0.233(18) -0.176(16) 0.037(18) -0.113(18)

loop_
_atom_type_symbol
_atom_type_description
_atom_type_scat_dispersion_real
_atom_type_scat_dispersion_imag
_atom_type_scat_source
C C 0.0033 0.0016 'International Tables Vol C Tables 4.2.6.8 and 6.1.1.4'
H H 0.0000 0.0000 'International Tables Vol C Tables 4.2.6.8 and 6.1.1.4'
N N 0.0061 0.0033 'International Tables Vol C Tables 4.2.6.8 and 6.1.1.4'
O O 0.0106 0.0060 'International Tables Vol C Tables 4.2.6.8 and 6.1.1.4'

loop_
_geom_angle_atom_site_label_1
_geom_angle_atom_site_label_2
_geom_angle_atom_site_label_3
_geom_angle
_geom_angle_site_symmetry_1
_geom_angle_site_symmetry_3
_geom_angle_publ_flag
C29 N5 C27 119.6(8) . . ?
C29 N5 C28 120.5(9) . . ?
C27 N5 C28 119.9(9) . . ?
C27 N2 C31 125.1(8) . . ?
C27 N2 C26 117.9(9) . . ?
C31 N2 C26 117.0(8) . . ?
C32 N4 C29 100.4(9) . . ?
C32 N3 C30 103.3(9) . . ?
C32 N3 C33 125.9(11) . . ?
C30 N3 C33 130.7(10) . . ?
C4 N1 C9 122.7(8) . . ?
C3 C2 C7 120.3(8) . . ?
C3 C2 C1 119.4(8) . . ?
C7 C2 C1 120.3(8) . . ?
N1 C4 C3 121.2(8) . . ?
N1 C4 C5 122.0(9) . . ?
C3 C4 C5 116.8(8) . . ?
C29 C30 N3 107.2(9) . . ?
C29 C30 C31 123.1(10) . . ?
N3 C30 C31 129.7(9) . . ?
C6 C5 C4 120.6(9) . . ?
O2 C1 O1 122.3(9) . . ?
O2 C1 C2 122.3(8) . . ?
O1 C1 C2 115.3(8) . . ?
C2 C7 C6 119.5(8) . . ?
C14 C15 C10 118.8(9) . . ?
C14 C15 C16 118.9(9) . . ?
C10 C15 C16 122.2(8) . . ?
C7 C6 C5 120.6(9) . . ?
C7 C6 C8 119.2(8) . . ?
C5 C6 C8 120.2(9) . . ?
C2 C3 C4 122.2(8) . . ?
C15 C14 C13 121.6(9) . . ?
C15 C14 C23 119.3(9) . . ?
C13 C14 C23 119.1(9) . . ?
C11 C10 C15 118.8(9) . . ?
C11 C10 C9 120.8(9) . . ?
C15 C10 C9 120.3(9) . . ?
C30 C29 N5 122.2(9) . . ?
C30 C29 N4 113.4(10) . . ?
N5 C29 N4 124.4(9) . . ?
O5 C31 N2 120.5(10) . . ?
O5 C31 C30 127.6(11) . . ?
N2 C31 C30 111.9(8) . . ?
C22 C23 C14 121.8(11) . . ?
C22 C23 C18 118.4(11) . . ?
C14 C23 C18 119.8(9) . . ?
C12 C13 C14 118.7(9) . . ?
C12 C13 C25 122.3(11) . . ?
C14 C13 C25 118.9(11) . . ?
O6 C27 N5 121.9(9) . . ?
O6 C27 N2 120.0(10) . . ?
N5 C27 N2 118.1(9) . . ?
O4 C8 O3 120.1(10) . . ?
O4 C8 C6 122.9(10) . . ?
O3 C8 C6 116.9(9) . . ?
C17 C16 C15 121.4(10) . . ?
C10 C11 C12 121.9(10) . . ?
C11 C12 C13 120.0(10) . . ?
N1 C9 C10 109.4(8) . . ?
C24 C25 C13 121.0(12) . . ?
N3 C32 N4 115.7(10) . . ?
C17 C18 C19 121.4(13) . . ?
C17 C18 C23 119.6(10) . . ?
C19 C18 C23 119.0(12) . . ?
C16 C17 C18 121.0(11) . . ?
C21 C22 C23 120.8(14) . . ?
C21 C22 C24 123.8(13) . . ?
C23 C22 C24 115.4(12) . . ?
C25 C24 C22 123.7(11) . . ?
C20 C21 C22 120.4(15) . . ?
C21 C20 C19 122.6(15) . . ?
C20 C19 C18 118.7(15) . . ?

loop_
_geom_bond_atom_site_label_1
_geom_bond_atom_site_label_2
_geom_bond_distance
_geom_bond_site_symmetry_2
_geom_bond_publ_flag
O2 C1 1.224(10) . ?
O1 C1 1.304(10) . ?
O3 C8 1.319(12) . ?
O6 C27 1.222(11) . ?
O5 C31 1.223(11) . ?
N5 C29 1.356(12) . ?
N5 C27 1.379(12) . ?
N5 C28 1.464(11) . ?
N2 C27 1.390(12) . ?
N2 C31 1.416(12) . ?
N2 C26 1.451(12) . ?
N4 C32 1.358(14) . ?
N4 C29 1.360(12) . ?
O4 C8 1.222(12) . ?
N3 C32 1.356(13) . ?
N3 C30 1.377(12) . ?
N3 C33 1.400(13) . ?
N1 C4 1.366(11) . ?
N1 C9 1.436(11) . ?
C2 C3 1.374(11) . ?
C2 C7 1.374(12) . ?
C2 C1 1.478(12) . ?
C4 C3 1.402(12) . ?
C4 C5 1.409(12) . ?
C30 C29 1.350(12) . ?
C30 C31 1.430(13) . ?
C5 C6 1.390(12) . ?
C7 C6 1.386(13) . ?
C15 C14 1.394(12) . ?
C15 C10 1.421(13) . ?
C15 C16 1.443(13) . ?
C6 C8 1.481(13) . ?
C14 C13 1.404(13) . ?
C14 C23 1.423(13) . ?
C10 C11 1.386(13) . ?
C10 C9 1.518(12) . ?
C23 C22 1.422(14) . ?
C23 C18 1.429(15) . ?
C13 C12 1.393(14) . ?
C13 C25 1.438(14) . ?
C16 C17 1.349(14) . ?
C11 C12 1.387(14) . ?
C25 C24 1.311(17) . ?
C18 C17 1.385(16) . ?
C18 C19 1.415(15) . ?
C22 C21 1.370(18) . ?
C22 C24 1.445(18) . ?
C21 C20 1.35(2) . ?
C20 C19 1.40(2) . ?
